data_7059470
loop_
_publ_author_name
'Romito, Deborah'
'Biot, Nicolas'
'Babudri, Francesco'
'Bonifazi, Davide'

_publ_section_title
;
 Non-covalent bridging of bithiophenes through chalcogen bonding grips
;
_journal_issue 17
_journal_name_full 'New Journal of Chemistry'
_journal_page_first 6732
_journal_page_last 6738
_journal_paper_doi 10.1039/C9NJ06202E
_journal_volume 44
_journal_year 2020
_chemical_formula_sum 'C12 H7 Cl3 N S Se'
_chemical_formula_weight 382.56
_space_group_crystal_system triclinic
_space_group_IT_number 2
_space_group_name_Hall '-P 1'
_space_group_name_H-M_alt 'P -1'
_atom_sites_solution_hydrogens geom
_audit_creation_method SHELXL-2014/7
_audit_update_record
;
2019-12-09 deposited with the CCDC.	2020-04-06 downloaded from the CCDC.
;
_cell_angle_alpha 71.952(8)
_cell_angle_beta 82.221(8)
_cell_angle_gamma 73.411(8)
_cell_formula_units_Z 2
_cell_length_a 5.9982(6)
_cell_length_b 10.1384(8)
_cell_length_c 12.3690(12)
_cell_measurement_reflns_used 1686
_cell_measurement_temperature 150(2)
_cell_measurement_theta_max 28.5920
_cell_measurement_theta_min 3.6560
_cell_volume 684.50(12)
_computing_structure_refinement 'SHELXL-2014/7 (Sheldrick, 2014)'
_diffrn_ambient_temperature 150(2)
_diffrn_measured_fraction_theta_full 0.997
_diffrn_measured_fraction_theta_max 0.813
_diffrn_measurement_device_type 'SuperNova, Dual, Cu at zero, Atlas'
_diffrn_radiation_type MoK\a
_diffrn_radiation_wavelength 0.71073
_diffrn_reflns_av_R_equivalents 0.0401
_diffrn_reflns_av_unetI/netI 0.0743
_diffrn_reflns_Laue_measured_fraction_full 0.997
_diffrn_reflns_Laue_measured_fraction_max 0.813
_diffrn_reflns_limit_h_max 8
_diffrn_reflns_limit_h_min -8
_diffrn_reflns_limit_k_max 13
_diffrn_reflns_limit_k_min -13
_diffrn_reflns_limit_l_max 16
_diffrn_reflns_limit_l_min -16
_diffrn_reflns_number 5201
_diffrn_reflns_point_group_measured_fraction_full 0.997
_diffrn_reflns_point_group_measured_fraction_max 0.813
_diffrn_reflns_theta_full 25.242
_diffrn_reflns_theta_max 29.843
_diffrn_reflns_theta_min 3.469
_exptl_absorpt_coefficient_mu 3.459
_exptl_absorpt_correction_T_max 0.994
_exptl_absorpt_correction_T_min 0.952
_exptl_absorpt_correction_type gaussian
_exptl_absorpt_process_details
;
CrysAlisPro 1.171.38.41g (Rigaku Oxford Diffraction, 2015)
Numerical absorption correction based on gaussian integration over
			a multifaceted crystal model
Empirical absorption correction using spherical harmonics,
 implemented in SCALE3 ABSPACK scaling algorithm.
;
_exptl_crystal_colour Yellow
_exptl_crystal_density_diffrn 1.856
_exptl_crystal_description Needle
_exptl_crystal_F_000 374
_exptl_crystal_size_max 0.887
_exptl_crystal_size_mid 0.083
_exptl_crystal_size_min 0.050
_refine_diff_density_max 0.573
_refine_diff_density_min -0.642
_refine_diff_density_rms 0.117
_refine_ls_extinction_method none
_refine_ls_goodness_of_fit_ref 1.096
_refine_ls_hydrogen_treatment constr
_refine_ls_matrix_type full
_refine_ls_number_parameters 163
_refine_ls_number_reflns 3207
_refine_ls_number_restraints 0
_refine_ls_restrained_S_all 1.096
_refine_ls_R_factor_all 0.0671
_refine_ls_R_factor_gt 0.0446
_refine_ls_shift/su_max 0.000
_refine_ls_shift/su_mean 0.000
_refine_ls_structure_factor_coef Fsqd
_refine_ls_weighting_details 'w=1/[\s^2^(Fo^2^)+(0.0214P)^2^] where P=(Fo^2^+2Fc^2^)/3'
_refine_ls_weighting_scheme calc
_refine_ls_wR_factor_gt 0.0767
_refine_ls_wR_factor_ref 0.0932
_reflns_Friedel_coverage 0.000
_reflns_number_gt 2453
_reflns_number_total 3207
_reflns_threshold_expression 'I > 2\s(I)'
_cod_data_source_file c9nj06202e2.cif
_cod_data_source_block shelx
_cod_depositor_comments
;Adding full bibliography for 7059470--7059473.cif.

 Adding full bibliography for 7059470--7059473.cif.
;
_cod_database_code 7059470
_shelx_shelxl_version_number 2014/7
_shelx_space_group_comment
;
The symmetry employed for this shelxl refinement is uniquely defined
by the following loop, which should always be used as a source of
symmetry information in preference to the above space-group names.
They are only intended as comments.
;
_shelx_estimated_absorpt_t_min 0.149
_shelx_estimated_absorpt_t_max 0.846

loop_
_space_group_symop_operation_xyz
'x, y, z'
'-x, -y, -z'

loop_
_atom_site_label
_atom_site_type_symbol
_atom_site_fract_x
_atom_site_fract_y
_atom_site_fract_z
_atom_site_U_iso_or_equiv
_atom_site_adp_type
_atom_site_occupancy
_atom_site_site_symmetry_order
_atom_site_calc_flag
_atom_site_refinement_flags_posn
_atom_site_refinement_flags_adp
_atom_site_refinement_flags_occupancy
_atom_site_disorder_assembly
_atom_site_disorder_group
C1 C -0.1575(7) 0.8756(5) 0.0802(3) 0.0305(9) Uani 1 1 d . . . . .
H1 H -0.2210 0.9766 0.0631 0.037 Uiso 1 1 calc R U . . .
C2 C -0.2523(7) 0.7935(4) 0.0382(3) 0.0300(9) Uani 1 1 d . . . . .
H2 H -0.3818 0.8383 -0.0086 0.036 Uiso 1 1 calc R U . . .
C3 C -0.1588(7) 0.6449(5) 0.0642(3) 0.0299(9) Uani 1 1 d . . . . .
H3 H -0.2260 0.5895 0.0350 0.036 Uiso 1 1 calc R U . . .
C4 C 0.0295(7) 0.5776(4) 0.1317(3) 0.0283(9) Uani 1 1 d . . . . .
H4 H 0.0907 0.4765 0.1492 0.034 Uiso 1 1 calc R U . . .
C5 C 0.1294(7) 0.6579(4) 0.1739(3) 0.0228(8) Uani 1 1 d . . . . .
C6 C 0.0328(7) 0.8076(4) 0.1480(3) 0.0243(8) Uani 1 1 d . . . . .
C7 C 0.3763(7) 0.6960(4) 0.2738(3) 0.0213(8) Uani 1 1 d . . . . .
C8 C 0.5686(7) 0.6679(4) 0.3443(3) 0.0214(8) Uani 1 1 d . . . . .
C9 C 0.6384(7) 0.7616(4) 0.3812(3) 0.0284(9) Uani 1 1 d . . . . .
H9 H 0.5656 0.8618 0.3617 0.034 Uiso 1 1 calc R U . . .
C10 C 0.8300(7) 0.6960(4) 0.4516(3) 0.0280(9) Uani 1 1 d . . . . .
H10 H 0.8995 0.7470 0.4842 0.034 Uiso 1 1 calc R U . . .
C11 C 0.9039(6) 0.5513(4) 0.4675(3) 0.0216(8) Uani 1 1 d . . . . .
C12 C 0.5681(7) 0.2438(4) 0.2870(3) 0.0314(9) Uani 1 1 d . . . . .
H12 H 0.5127 0.3396 0.3022 0.038 Uiso 1 1 calc R U . . .
N1 N 0.3193(5) 0.5997(3) 0.2437(2) 0.0225(7) Uani 1 1 d . . . . .
Se1 Se 0.19498(7) 0.88843(4) 0.21831(3) 0.02832(13) Uani 1 1 d . . . . .
S1 S 0.73840(17) 0.49469(10) 0.39569(8) 0.0239(2) Uani 1 1 d . . . . .
Cl1 Cl 0.7461(2) 0.12341(12) 0.39781(10) 0.0430(3) Uani 1 1 d . . . . .
Cl2 Cl 0.7289(2) 0.26363(14) 0.15576(10) 0.0550(4) Uani 1 1 d . . . . .
Cl3 Cl 0.3243(2) 0.18225(12) 0.28311(10) 0.0425(3) Uani 1 1 d . . . . .

loop_
_atom_site_aniso_label
_atom_site_aniso_U_11
_atom_site_aniso_U_22
_atom_site_aniso_U_33
_atom_site_aniso_U_23
_atom_site_aniso_U_13
_atom_site_aniso_U_12
C1 0.026(2) 0.033(2) 0.031(2) -0.0067(19) -0.0044(18) -0.0051(19)
C2 0.024(2) 0.040(3) 0.023(2) -0.0052(19) -0.0059(17) -0.0074(19)
C3 0.027(2) 0.041(2) 0.027(2) -0.0121(19) -0.0013(17) -0.014(2)
C4 0.030(2) 0.026(2) 0.027(2) -0.0067(18) -0.0028(17) -0.0054(18)
C5 0.024(2) 0.023(2) 0.0197(18) -0.0042(16) 0.0017(15) -0.0058(17)
C6 0.025(2) 0.026(2) 0.0217(18) -0.0056(17) -0.0013(16) -0.0085(17)
C7 0.024(2) 0.0174(18) 0.0203(18) -0.0024(16) 0.0007(15) -0.0054(16)
C8 0.023(2) 0.0199(19) 0.0183(17) -0.0042(16) -0.0037(15) -0.0016(16)
C9 0.026(2) 0.022(2) 0.036(2) -0.0111(19) -0.0063(18) 0.0003(18)
C10 0.029(2) 0.027(2) 0.031(2) -0.0096(19) -0.0053(18) -0.0083(18)
C11 0.026(2) 0.024(2) 0.0165(17) -0.0070(16) -0.0009(15) -0.0070(17)
C12 0.027(2) 0.027(2) 0.042(2) -0.012(2) -0.0022(19) -0.0083(18)
N1 0.0212(18) 0.0224(17) 0.0215(15) -0.0044(14) -0.0019(13) -0.0037(14)
Se1 0.0277(3) 0.0216(2) 0.0353(2) -0.00695(18) -0.00913(18) -0.00349(17)
S1 0.0247(5) 0.0209(5) 0.0260(5) -0.0058(4) -0.0076(4) -0.0036(4)
Cl1 0.0377(7) 0.0395(6) 0.0509(7) -0.0141(6) -0.0096(5) -0.0038(5)
Cl2 0.0622(9) 0.0551(8) 0.0488(7) -0.0145(6) 0.0127(6) -0.0242(7)
Cl3 0.0382(7) 0.0356(6) 0.0585(7) -0.0135(6) -0.0097(5) -0.0135(5)

loop_
_atom_type_symbol
_atom_type_description
_atom_type_scat_dispersion_real
_atom_type_scat_dispersion_imag
_atom_type_scat_source
C C 0.0033 0.0016 'International Tables Vol C Tables 4.2.6.8 and 6.1.1.4'
H H 0.0000 0.0000 'International Tables Vol C Tables 4.2.6.8 and 6.1.1.4'
N N 0.0061 0.0033 'International Tables Vol C Tables 4.2.6.8 and 6.1.1.4'
Se Se -0.0929 2.2259 'International Tables Vol C Tables 4.2.6.8 and 6.1.1.4'
S S 0.1246 0.1234 'International Tables Vol C Tables 4.2.6.8 and 6.1.1.4'
Cl Cl 0.1484 0.1585 'International Tables Vol C Tables 4.2.6.8 and 6.1.1.4'

loop_
_geom_angle_atom_site_label_1
_geom_angle_atom_site_label_2
_geom_angle_atom_site_label_3
_geom_angle
_geom_angle_site_symmetry_1
_geom_angle_site_symmetry_3
_geom_angle_publ_flag
C2 C1 C6 118.6(4) . . ?
C1 C2 C3 120.4(4) . . ?
C4 C3 C2 120.9(4) . . ?
C3 C4 C5 119.9(4) . . ?
C4 C5 N1 124.2(3) . . ?
C4 C5 C6 118.8(3) . . ?
N1 C5 C6 117.0(3) . . ?
C1 C6 C5 121.4(4) . . ?
C1 C6 Se1 128.6(3) . . ?
C5 C6 Se1 110.0(3) . . ?
N1 C7 C8 124.7(3) . . ?
N1 C7 Se1 116.5(3) . . ?
C8 C7 Se1 118.7(3) . . ?
C9 C8 C7 128.6(3) . . ?
C9 C8 S1 111.2(3) . . ?
C7 C8 S1 120.1(3) . . ?
C8 C9 C10 113.4(3) . . ?
C11 C10 C9 112.5(3) . . ?
C10 C11 C11 128.4(4) . 2_766 ?
C10 C11 S1 111.4(3) . . ?
C11 C11 S1 120.2(4) 2_766 . ?
Cl3 C12 Cl2 110.6(2) . . ?
Cl3 C12 Cl1 110.2(2) . . ?
Cl2 C12 Cl1 110.2(2) . . ?
C7 N1 C5 112.3(3) . . ?
C6 Se1 C7 84.13(16) . . ?
C11 S1 C8 91.44(17) . . ?

loop_
_geom_bond_atom_site_label_1
_geom_bond_atom_site_label_2
_geom_bond_distance
_geom_bond_site_symmetry_2
_geom_bond_publ_flag
C1 C2 1.379(5) . ?
C1 C6 1.390(5) . ?
C2 C3 1.398(5) . ?
C3 C4 1.379(5) . ?
C4 C5 1.386(5) . ?
C5 N1 1.399(5) . ?
C5 C6 1.410(5) . ?
C6 Se1 1.871(4) . ?
C7 N1 1.288(5) . ?
C7 C8 1.450(5) . ?
C7 Se1 1.903(4) . ?
C8 C9 1.354(5) . ?
C8 S1 1.729(4) . ?
C9 C10 1.413(5) . ?
C10 C11 1.365(5) . ?
C11 C11 1.450(7) 2_766 ?
C11 S1 1.728(4) . ?
C12 Cl3 1.758(4) . ?
C12 Cl2 1.758(4) . ?
C12 Cl1 1.767(4) . ?
